data_4062506
loop_
_publ_author_name
'Holliday, Bradley J.'
'Ulmann, Pirmin A.'
'Mirkin, Chad A.'
'Stern, Charlotte L.'
'Zakharov, Lev N.'
'Rheingold, Arnold L.'

_publ_section_title
;
 A Systematic Study of the Role of Ligand Structure in the Formation
 of Homobinuclear Rhodium Macrocycles Formed via the Weak-Link
 Approach
;
_journal_name_full Organometallics
_journal_paper_doi 10.1021/om030611a
_journal_year 2004
_chemical_formula_moiety 'C72 H72 O4 P4 Rh2, 2(B F4), 2(C H2 Cl2), 5(C4 H10 O)'
_chemical_formula_sum 'C94 H126 B2 Cl4 F8 O9 P4 Rh2'
_chemical_formula_weight 2045.07
_space_group_IT_number 9
_symmetry_cell_setting monoclinic
_symmetry_space_group_name_Hall 'C -2yc'
_symmetry_space_group_name_H-M 'C 1 c 1'
_cell_angle_alpha 90.00
_cell_angle_beta 128.3320(10)
_cell_angle_gamma 90.00
_cell_formula_units_Z 4
_cell_length_a 23.0417(12)
_cell_length_b 29.121(2)
_cell_length_c 16.1785(8)
_cell_measurement_temperature 128(2)
_cell_volume 8515.4(9)
_diffrn_ambient_temperature 128(2)
_exptl_crystal_density_diffrn 1.595
_cod_depositor_comments
;
The following automatic conversions were performed:
'_symmetry_cell_setting' value 'Monoclinic' changed to 'monoclinic'
according to '/home/saulius/struct/CIF-dictionaries/cif_core.dic'
dictionary named 'cif_core.dic' version 2.4.1 from 2010-06-29.

Automatic conversion script
Id: cif_fix_enum 1527 2010-12-29 10:47:43Z saulius 
;
_cod_original_sg_symbol_H-M 'C c'
_cod_database_code 4062506

loop_
_symmetry_equiv_pos_as_xyz
'x, y, z'
'x, -y, z+1/2'
'x+1/2, y+1/2, z'
'x+1/2, -y+1/2, z+1/2'

loop_
_atom_site_label
_atom_site_type_symbol
_atom_site_fract_x
_atom_site_fract_y
_atom_site_fract_z
_atom_site_U_iso_or_equiv
_atom_site_adp_type
_atom_site_occupancy
_atom_site_symmetry_multiplicity
_atom_site_calc_flag
_atom_site_refinement_flags
_atom_site_disorder_assembly
_atom_site_disorder_group
Rh1 Rh 0.38409(2) 0.572591(13) 0.55358(3) 0.02368(10) Uani 1 1 d . . .
Rh2 Rh 0.606714(19) 0.720691(12) 1.03612(3) 0.02198(10) Uani 1 1 d . . .
P1 P 0.39896(8) 0.54624(5) 0.43875(12) 0.0306(3) Uani 1 1 d . . .
P2 P 0.35797(8) 0.64483(5) 0.49133(11) 0.0258(3) Uani 1 1 d . . .
P3 P 0.70008(8) 0.71156(5) 1.20751(11) 0.0282(3) Uani 1 1 d . . .
P4 P 0.52242(7) 0.68631(4) 1.04248(10) 0.0225(3) Uani 1 1 d . . .
O1 O 0.3703(2) 0.46015(13) 0.5519(4) 0.0360(10) Uani 1 1 d . . .
O2 O 0.3997(2) 0.61704(13) 0.7648(3) 0.0274(8) Uani 1 1 d . . .
O3 O 0.7368(2) 0.79218(15) 1.0898(3) 0.0331(9) Uani 1 1 d . . .
O4 O 0.4684(2) 0.71696(13) 0.7650(3) 0.0276(8) Uani 1 1 d . . .
C1 C 0.3799(3) 0.50081(19) 0.6024(5) 0.0315(12) Uani 1 1 d . . .
C2 C 0.4513(3) 0.51932(19) 0.6788(4) 0.0280(11) Uani 1 1 d . . .
H2A H 0.4948 0.5052 0.6887 0.034 Uiso 1 1 calc R . .
C3 C 0.4615(3) 0.5583(2) 0.7372(4) 0.0265(11) Uani 1 1 d . . .
H3A H 0.5110 0.5733 0.7867 0.032 Uiso 1 1 calc R . .
C4 C 0.3964(3) 0.57904(17) 0.7111(4) 0.0241(10) Uani 1 1 d . . .
C5 C 0.3249(3) 0.5623(2) 0.6326(5) 0.0283(11) Uani 1 1 d . . .
C6 C 0.3153(3) 0.52085(18) 0.5777(5) 0.0299(12) Uani 1 1 d . . .
C7 C 0.2413(3) 0.4992(2) 0.5020(5) 0.0377(14) Uani 1 1 d . . .
H7A H 0.2299 0.4806 0.5408 0.057 Uiso 1 1 calc R . .
H7B H 0.2414 0.4796 0.4529 0.057 Uiso 1 1 calc R . .
H7C H 0.2037 0.5232 0.4625 0.057 Uiso 1 1 calc R . .
C8 C 0.2592(3) 0.5864(2) 0.6145(5) 0.0344(12) Uani 1 1 d . . .
H8A H 0.2507 0.5735 0.6621 0.052 Uiso 1 1 calc R . .
H8B H 0.2151 0.5819 0.5413 0.052 Uiso 1 1 calc R . .
H8C H 0.2697 0.6193 0.6285 0.052 Uiso 1 1 calc R . .
C9 C 0.4036(4) 0.4540(2) 0.5012(5) 0.0352(13) Uani 1 1 d . . .
H9A H 0.3965 0.4218 0.4770 0.042 Uiso 1 1 calc R . .
H9B H 0.4575 0.4597 0.5531 0.042 Uiso 1 1 calc R . .
C10 C 0.3704(4) 0.4865(2) 0.4062(5) 0.0368(13) Uani 1 1 d . . .
H10A H 0.3158 0.4852 0.3622 0.044 Uiso 1 1 calc R . .
H10B H 0.3842 0.4748 0.3630 0.044 Uiso 1 1 calc R . .
C11 C 0.4653(3) 0.62489(18) 0.8707(4) 0.0249(10) Uani 1 1 d . . .
H11A H 0.5065 0.6351 0.8712 0.030 Uiso 1 1 calc R . .
H11B H 0.4804 0.5965 0.9131 0.030 Uiso 1 1 calc R . .
C12 C 0.4453(3) 0.66186(19) 0.9145(4) 0.0267(11) Uani 1 1 d . . .
H12A H 0.4088 0.6490 0.9215 0.032 Uiso 1 1 calc R . .
H12B H 0.4207 0.6872 0.8625 0.032 Uiso 1 1 calc R . .
C13 C 0.6700(3) 0.77127(19) 1.0136(5) 0.0273(11) Uani 1 1 d . . .
C14 C 0.6698(3) 0.72845(19) 0.9687(5) 0.0266(11) Uani 1 1 d . . .
H14A H 0.7172 0.7114 1.0015 0.032 Uiso 1 1 calc R . .
C15 C 0.6029(3) 0.7088(2) 0.8865(5) 0.0277(11) Uani 1 1 d . . .
H15A H 0.6012 0.6770 0.8614 0.033 Uiso 1 1 calc R . .
C16 C 0.5362(3) 0.73254(19) 0.8487(4) 0.0249(10) Uani 1 1 d . . .
C17 C 0.5367(3) 0.77450(18) 0.8939(5) 0.0289(11) Uani 1 1 d . . .
C18 C 0.6050(3) 0.79543(19) 0.9755(5) 0.0287(11) Uani 1 1 d . . .
C19 C 0.6078(4) 0.8418(2) 1.0164(6) 0.0364(14) Uani 1 1 d . . .
H19A H 0.6053 0.8652 0.9708 0.055 Uiso 1 1 calc R . .
H19B H 0.6542 0.8452 1.0881 0.055 Uiso 1 1 calc R . .
H19C H 0.5659 0.8455 1.0171 0.055 Uiso 1 1 calc R . .
C20 C 0.4652(3) 0.7975(2) 0.8491(6) 0.0372(14) Uani 1 1 d . . .
H20A H 0.4518 0.8177 0.7912 0.056 Uiso 1 1 calc R . .
H20B H 0.4701 0.8157 0.9041 0.056 Uiso 1 1 calc R . .
H20C H 0.4266 0.7743 0.8226 0.056 Uiso 1 1 calc R . .
C21 C 0.7901(3) 0.7644(2) 1.1814(5) 0.0346(13) Uani 1 1 d . . .
H21A H 0.8392 0.7793 1.2220 0.041 Uiso 1 1 calc R . .
H21B H 0.7941 0.7340 1.1578 0.041 Uiso 1 1 calc R . .
C22 C 0.7690(3) 0.7576(2) 1.2525(5) 0.0339(13) Uani 1 1 d . . .
H22A H 0.7489 0.7867 1.2566 0.041 Uiso 1 1 calc R . .
H22B H 0.8141 0.7501 1.3243 0.041 Uiso 1 1 calc R . .
C23 C 0.4645(3) 0.68860(19) 0.6876(4) 0.0270(11) Uani 1 1 d . . .
H23A H 0.4846 0.6575 0.7161 0.032 Uiso 1 1 calc R . .
H23B H 0.4926 0.7027 0.6666 0.032 Uiso 1 1 calc R . .
C24 C 0.3831(3) 0.68627(18) 0.5953(4) 0.0284(11) Uani 1 1 d . . .
H24A H 0.3666 0.7172 0.5633 0.034 Uiso 1 1 calc R . .
H24B H 0.3557 0.6782 0.6220 0.034 Uiso 1 1 calc R . .
C25 C 0.3462(4) 0.5708(2) 0.3078(5) 0.0411(15) Uani 1 1 d . . .
C26 C 0.2678(5) 0.5713(3) 0.2480(6) 0.054(2) Uani 1 1 d . . .
H26A H 0.2459 0.5577 0.2761 0.065 Uiso 1 1 calc R . .
C27 C 0.2238(6) 0.5911(4) 0.1503(7) 0.084(3) Uani 1 1 d . . .
H27A H 0.1716 0.5920 0.1111 0.101 Uiso 1 1 calc R . .
C28 C 0.2575(6) 0.6109(3) 0.1076(7) 0.071(3) Uani 1 1 d . . .
H28A H 0.2276 0.6251 0.0402 0.085 Uiso 1 1 calc R . .
C29 C 0.3312(6) 0.6091(3) 0.1629(7) 0.064(3) Uani 1 1 d . . .
H29A H 0.3526 0.6213 0.1330 0.077 Uiso 1 1 calc R . .
C30 C 0.3776(5) 0.5894(3) 0.2647(6) 0.0503(17) Uani 1 1 d . . .
H30A H 0.4297 0.5890 0.3033 0.060 Uiso 1 1 calc R . .
C31 C 0.4953(3) 0.54236(19) 0.4883(5) 0.0320(12) Uani 1 1 d . . .
C32 C 0.5117(4) 0.5195(2) 0.4283(5) 0.0391(14) Uani 1 1 d . . .
H32A H 0.4729 0.5084 0.3599 0.047 Uiso 1 1 calc R . .
C33 C 0.5843(5) 0.5136(2) 0.4696(7) 0.0488(18) Uani 1 1 d . . .
H33A H 0.5954 0.4974 0.4299 0.059 Uiso 1 1 calc R . .
C34 C 0.6422(4) 0.5308(2) 0.5689(6) 0.0453(16) Uani 1 1 d . . .
H34A H 0.6922 0.5268 0.5965 0.054 Uiso 1 1 calc R . .
C35 C 0.6251(4) 0.5535(2) 0.6256(6) 0.0409(14) Uani 1 1 d . . .
H35A H 0.6640 0.5657 0.6928 0.049 Uiso 1 1 calc R . .
C36 C 0.5517(4) 0.5591(2) 0.5868(5) 0.0368(13) Uani 1 1 d . . .
H36A H 0.5410 0.5742 0.6280 0.044 Uiso 1 1 calc R . .
C37 C 0.4021(3) 0.67024(18) 0.4379(5) 0.0288(11) Uani 1 1 d . . .
C38 C 0.4786(3) 0.6653(2) 0.5009(5) 0.0370(13) Uani 1 1 d . . .
H38A H 0.5048 0.6497 0.5665 0.044 Uiso 1 1 calc R . .
C39 C 0.5166(5) 0.6838(3) 0.4661(7) 0.0541(19) Uani 1 1 d . . .
H39A H 0.5691 0.6825 0.5109 0.065 Uiso 1 1 calc R . .
C40 C 0.4794(6) 0.7035(3) 0.3697(9) 0.070(3) Uani 1 1 d . . .
H40A H 0.5052 0.7142 0.3450 0.085 Uiso 1 1 calc R . .
C41 C 0.4021(6) 0.7080(3) 0.3068(8) 0.069(3) Uani 1 1 d . . .
H41A H 0.3763 0.7234 0.2410 0.082 Uiso 1 1 calc R . .
C42 C 0.3623(4) 0.6904(3) 0.3384(6) 0.0484(17) Uani 1 1 d . . .
H42A H 0.3098 0.6920 0.2936 0.058 Uiso 1 1 calc R . .
C43 C 0.2591(3) 0.6594(2) 0.3966(5) 0.0351(13) Uani 1 1 d . . .
C44 C 0.2338(4) 0.7034(2) 0.3579(5) 0.0396(14) Uani 1 1 d . . .
H44A H 0.2683 0.7277 0.3816 0.048 Uiso 1 1 calc R . .
C45 C 0.1591(5) 0.7124(3) 0.2854(6) 0.058(2) Uani 1 1 d . . .
H45A H 0.1426 0.7424 0.2569 0.070 Uiso 1 1 calc R . .
C46 C 0.1090(5) 0.6781(4) 0.2546(7) 0.073(3) Uani 1 1 d . . .
H46A H 0.0576 0.6847 0.2055 0.087 Uiso 1 1 calc R . .
C47 C 0.1315(4) 0.6340(3) 0.2936(6) 0.060(2) Uani 1 1 d . . .
H47A H 0.0966 0.6103 0.2732 0.072 Uiso 1 1 calc R . .
C48 C 0.2084(4) 0.6255(3) 0.3648(6) 0.0461(16) Uani 1 1 d . . .
H48A H 0.2252 0.5953 0.3915 0.055 Uiso 1 1 calc R . .
C49 C 0.6872(3) 0.7160(2) 1.3082(5) 0.0355(14) Uani 1 1 d . . .
C50 C 0.6927(4) 0.6777(3) 1.3646(5) 0.0447(16) Uani 1 1 d . . .
H50A H 0.7025 0.6481 1.3514 0.054 Uiso 1 1 calc R . .
C51 C 0.6832(4) 0.6844(4) 1.4414(6) 0.059(2) Uani 1 1 d . . .
H51A H 0.6859 0.6587 1.4798 0.071 Uiso 1 1 calc R . .
C52 C 0.6698(4) 0.7281(3) 1.4628(6) 0.058(2) Uani 1 1 d . . .
H52A H 0.6651 0.7318 1.5166 0.069 Uiso 1 1 calc R . .
C53 C 0.6636(4) 0.7655(3) 1.4059(6) 0.0518(19) Uani 1 1 d . . .
H53A H 0.6539 0.7952 1.4195 0.062 Uiso 1 1 calc R . .
C54 C 0.6718(3) 0.7592(3) 1.3276(5) 0.0410(15) Uani 1 1 d . . .
H54A H 0.6668 0.7848 1.2872 0.049 Uiso 1 1 calc R . .
C55 C 0.7594(3) 0.6614(2) 1.2439(5) 0.0314(12) Uani 1 1 d . . .
C56 C 0.7480(3) 0.6333(2) 1.1667(5) 0.0398(14) Uani 1 1 d . . .
H56A H 0.7078 0.6392 1.0950 0.048 Uiso 1 1 calc R . .
C57 C 0.7947(4) 0.5963(2) 1.1922(7) 0.0501(17) Uani 1 1 d . . .
H57A H 0.7868 0.5767 1.1390 0.060 Uiso 1 1 calc R . .
C58 C 0.8535(4) 0.5888(3) 1.2983(9) 0.066(3) Uani 1 1 d . . .
H58A H 0.8856 0.5634 1.3175 0.079 Uiso 1 1 calc R . .
C59 C 0.8662(4) 0.6176(3) 1.3771(6) 0.054(2) Uani 1 1 d . . .
H59A H 0.9072 0.6123 1.4488 0.065 Uiso 1 1 calc R . .
C60 C 0.8208(3) 0.6524(2) 1.3510(5) 0.0400(14) Uani 1 1 d . . .
H60A H 0.8293 0.6718 1.4049 0.048 Uiso 1 1 calc R . .
C61 C 0.5502(3) 0.63824(19) 1.1324(4) 0.0276(11) Uani 1 1 d . . .
C62 C 0.5931(3) 0.60403(19) 1.1340(5) 0.0311(12) Uani 1 1 d . . .
H62A H 0.6058 0.6064 1.0884 0.037 Uiso 1 1 calc R . .
C63 C 0.6179(4) 0.5663(2) 1.2015(5) 0.0377(14) Uani 1 1 d . . .
H63A H 0.6464 0.5428 1.2010 0.045 Uiso 1 1 calc R . .
C64 C 0.6003(3) 0.5635(2) 1.2691(5) 0.0384(14) Uani 1 1 d . . .
H64A H 0.6174 0.5383 1.3163 0.046 Uiso 1 1 calc R . .
C65 C 0.5571(4) 0.5980(3) 1.2675(6) 0.0469(17) Uani 1 1 d . . .
H65A H 0.5449 0.5960 1.3137 0.056 Uiso 1 1 calc R . .
C66 C 0.5328(3) 0.6340(2) 1.2016(5) 0.0300(11) Uani 1 1 d . . .
H66A H 0.5035 0.6569 1.2017 0.036 Uiso 1 1 calc R . .
C67 C 0.4724(3) 0.72555(18) 1.0661(4) 0.0259(11) Uani 1 1 d . . .
C68 C 0.4034(3) 0.7144(2) 1.0428(5) 0.0331(13) Uani 1 1 d . . .
H68A H 0.3809 0.6855 1.0128 0.040 Uiso 1 1 calc R . .
C69 C 0.3697(3) 0.7457(3) 1.0640(5) 0.0441(16) Uani 1 1 d . . .
H69A H 0.3241 0.7381 1.0493 0.053 Uiso 1 1 calc R . .
C70 C 0.4016(4) 0.7888(3) 1.1070(6) 0.0495(19) Uani 1 1 d . . .
H70A H 0.3783 0.8098 1.1230 0.059 Uiso 1 1 calc R . .
C71 C 0.4664(4) 0.8007(3) 1.1258(5) 0.0481(17) Uani 1 1 d . . .
H71A H 0.4868 0.8305 1.1520 0.058 Uiso 1 1 calc R . .
C72 C 0.5031(3) 0.7690(2) 1.1065(5) 0.0352(13) Uani 1 1 d . . .
H72A H 0.5485 0.7772 1.1209 0.042 Uiso 1 1 calc R . .
Cl1 Cl -0.1198(4) 0.6883(2) 0.0634(6) 0.170(2) Uiso 1 1 d . . .
Cl2 Cl -0.0576(4) 0.6003(3) 0.1574(7) 0.207(3) Uiso 1 1 d . . .
Cl4 Cl 0.0571(6) 0.4702(4) -0.0013(9) 0.263(4) Uiso 1 1 d . . .
Cl3 Cl 0.0828(6) 0.5249(4) 0.1613(10) 0.282(5) Uiso 1 1 d . . .
C73 C -0.1068(14) 0.6340(8) 0.047(2) 0.192(9) Uiso 1 1 d . . .
H73A H -0.0811 0.6338 0.0155 0.230 Uiso 1 1 calc R . .
H73B H -0.1559 0.6197 -0.0050 0.230 Uiso 1 1 calc R . .
C74 C 0.05813(12) 0.47402(7) 0.11930(19) 0.223(11) Uiso 1 1 d . . .
H74A H 0.0084 0.4677 0.0982 0.267 Uiso 1 1 calc R . .
H74B H 0.0936 0.4517 0.1742 0.267 Uiso 1 1 calc R . .
B1 B 0.15812(12) 0.08933(7) 0.87877(19) 0.048(2) Uani 1 1 d R . .
B2 B -0.28152(12) -0.11719(7) 0.32427(19) 0.054(2) Uani 1 1 d R . .
F1 F 0.23152(12) 0.09804(7) 0.94453(19) 0.129(3) Uiso 1 1 d R . .
F2 F 0.14262(12) 0.04367(7) 0.84251(19) 0.0787(15) Uiso 1 1 d R . .
F3 F 0.12069(12) 0.11778(7) 0.79086(19) 0.0702(13) Uiso 1 1 d R . .
F4 F 0.12894(12) 0.09472(7) 0.93235(19) 0.0495(10) Uiso 1 1 d R . .
F5 F -0.22904(12) -0.13500(7) 0.42330(19) 0.200(5) Uiso 1 1 d R . .
F6 F -0.34105(12) -0.13736(7) 0.24493(19) 0.146(3) Uiso 1 1 d R . .
F7 F -0.24158(12) -0.13699(7) 0.29571(19) 0.156(4) Uiso 1 1 d R . .
F8 F -0.28267(12) -0.07075(7) 0.30730(19) 0.0769(15) Uiso 1 1 d R . .

loop_
_atom_site_aniso_label
_atom_site_aniso_U_11
_atom_site_aniso_U_22
_atom_site_aniso_U_33
_atom_site_aniso_U_23
_atom_site_aniso_U_13
_atom_site_aniso_U_12
Rh1 0.02958(19) 0.02625(19) 0.01930(19) -0.00083(15) 0.01719(16) 0.00184(15)
Rh2 0.02285(17) 0.02714(19) 0.01906(19) -0.00162(15) 0.01454(15) -0.00388(14)
P1 0.0411(8) 0.0333(7) 0.0245(7) -0.0016(6) 0.0239(7) 0.0032(6)
P2 0.0310(7) 0.0289(7) 0.0206(7) 0.0012(5) 0.0175(6) 0.0051(5)
P3 0.0268(7) 0.0396(7) 0.0204(7) -0.0020(6) 0.0158(6) -0.0071(5)
P4 0.0250(6) 0.0280(6) 0.0188(6) -0.0026(5) 0.0157(6) -0.0039(5)
O1 0.053(3) 0.0248(18) 0.041(2) -0.0044(17) 0.035(2) 0.0007(16)
O2 0.0331(19) 0.0297(18) 0.0230(19) -0.0054(15) 0.0192(17) 0.0000(14)
O3 0.0297(19) 0.042(2) 0.029(2) -0.0002(17) 0.0183(18) -0.0101(16)
O4 0.031(2) 0.032(2) 0.022(2) -0.0066(14) 0.0175(17) -0.0034(14)
C1 0.043(3) 0.029(3) 0.028(3) 0.001(2) 0.024(3) 0.002(2)
C2 0.033(3) 0.032(3) 0.022(3) 0.007(2) 0.018(2) 0.011(2)
C3 0.030(3) 0.031(3) 0.023(3) 0.003(2) 0.018(2) 0.004(2)
C4 0.029(3) 0.025(2) 0.019(3) -0.0010(19) 0.016(2) -0.0014(19)
C5 0.033(3) 0.032(3) 0.024(3) -0.002(2) 0.019(2) -0.001(2)
C6 0.038(3) 0.024(3) 0.025(3) 0.001(2) 0.018(2) -0.002(2)
C7 0.045(3) 0.034(3) 0.036(3) -0.009(3) 0.026(3) -0.004(2)
C8 0.034(3) 0.043(3) 0.030(3) -0.004(2) 0.021(3) -0.004(2)
C9 0.049(3) 0.031(3) 0.037(3) 0.000(2) 0.033(3) 0.009(2)
C10 0.044(3) 0.038(3) 0.030(3) -0.006(2) 0.024(3) 0.004(2)
C11 0.027(2) 0.027(3) 0.023(3) -0.0049(19) 0.016(2) -0.0032(18)
C12 0.027(2) 0.036(3) 0.021(3) -0.004(2) 0.016(2) -0.004(2)
C13 0.028(3) 0.034(3) 0.024(3) -0.007(2) 0.018(2) -0.013(2)
C14 0.027(3) 0.032(3) 0.025(3) 0.006(2) 0.018(2) 0.003(2)
C15 0.034(3) 0.031(3) 0.029(3) 0.002(2) 0.025(3) -0.001(2)
C16 0.030(3) 0.028(2) 0.024(3) 0.001(2) 0.021(2) -0.003(2)
C17 0.033(3) 0.031(3) 0.027(3) 0.000(2) 0.021(2) -0.003(2)
C18 0.030(3) 0.027(3) 0.028(3) -0.002(2) 0.018(2) -0.005(2)
C19 0.035(3) 0.035(3) 0.044(4) -0.008(3) 0.027(3) -0.005(2)
C20 0.039(3) 0.029(3) 0.047(4) -0.001(3) 0.028(3) 0.006(2)
C21 0.027(3) 0.050(3) 0.028(3) -0.004(3) 0.018(2) -0.011(2)
C22 0.024(3) 0.056(4) 0.020(3) -0.007(2) 0.012(2) -0.012(2)
C23 0.029(3) 0.031(3) 0.020(3) -0.001(2) 0.014(2) 0.000(2)
C24 0.040(3) 0.028(3) 0.021(3) -0.002(2) 0.020(2) 0.006(2)
C25 0.059(4) 0.045(4) 0.023(3) 0.000(2) 0.028(3) 0.004(3)
C26 0.060(5) 0.070(5) 0.024(4) 0.002(3) 0.022(3) 0.023(4)
C27 0.090(7) 0.106(8) 0.034(4) 0.006(5) 0.027(5) 0.037(6)
C28 0.104(7) 0.070(6) 0.035(4) 0.009(4) 0.041(5) 0.032(5)
C29 0.123(8) 0.048(4) 0.049(5) 0.009(4) 0.066(6) 0.025(5)
C30 0.080(5) 0.055(4) 0.041(4) 0.004(3) 0.050(4) 0.006(4)
C31 0.047(3) 0.030(3) 0.036(3) 0.008(2) 0.034(3) 0.008(2)
C32 0.053(4) 0.043(3) 0.034(3) -0.001(3) 0.034(3) 0.000(3)
C33 0.074(5) 0.042(4) 0.070(5) 0.012(3) 0.065(5) 0.016(3)
C34 0.045(4) 0.059(4) 0.051(4) 0.008(3) 0.040(4) 0.006(3)
C35 0.048(4) 0.042(3) 0.047(4) 0.001(3) 0.037(3) 0.002(3)
C36 0.055(4) 0.032(3) 0.045(4) 0.004(3) 0.042(3) 0.006(3)
C37 0.043(3) 0.025(3) 0.033(3) -0.001(2) 0.030(3) -0.002(2)
C38 0.040(3) 0.044(3) 0.037(4) -0.001(3) 0.028(3) -0.002(2)
C39 0.065(5) 0.059(4) 0.064(5) 0.002(4) 0.053(5) -0.001(4)
C40 0.092(7) 0.084(6) 0.077(7) 0.004(5) 0.073(6) -0.009(5)
C41 0.102(7) 0.069(5) 0.053(5) 0.010(4) 0.058(6) -0.009(5)
C42 0.058(4) 0.068(5) 0.031(3) 0.005(3) 0.033(3) 0.001(3)
C43 0.038(3) 0.049(3) 0.018(3) 0.002(2) 0.017(2) 0.010(3)
C44 0.045(3) 0.046(3) 0.028(3) 0.003(3) 0.022(3) 0.015(3)
C45 0.057(5) 0.083(6) 0.025(4) 0.009(3) 0.021(4) 0.039(4)
C46 0.049(4) 0.122(8) 0.034(4) -0.003(5) 0.018(4) 0.025(5)
C47 0.047(4) 0.090(6) 0.033(4) -0.005(4) 0.020(3) 0.008(4)
C48 0.045(4) 0.061(4) 0.035(4) -0.003(3) 0.027(3) 0.003(3)
C49 0.023(3) 0.061(4) 0.021(3) -0.008(2) 0.013(2) -0.019(2)
C50 0.039(3) 0.072(5) 0.026(3) -0.009(3) 0.022(3) -0.020(3)
C51 0.044(4) 0.105(7) 0.029(4) -0.001(4) 0.023(3) -0.036(4)
C52 0.050(4) 0.095(6) 0.036(4) -0.022(4) 0.030(4) -0.029(4)
C53 0.054(4) 0.074(5) 0.043(4) -0.022(4) 0.038(4) -0.020(4)
C54 0.034(3) 0.064(4) 0.026(3) -0.004(3) 0.019(3) -0.007(3)
C55 0.023(2) 0.041(3) 0.026(3) 0.010(2) 0.013(2) 0.002(2)
C56 0.036(3) 0.049(4) 0.031(3) 0.011(3) 0.019(3) 0.006(3)
C57 0.051(4) 0.047(4) 0.065(5) 0.007(3) 0.043(4) 0.005(3)
C58 0.046(4) 0.066(5) 0.082(7) 0.032(5) 0.038(5) 0.029(4)
C59 0.038(3) 0.059(4) 0.039(4) 0.019(3) 0.011(3) 0.006(3)
C60 0.033(3) 0.052(4) 0.024(3) 0.002(3) 0.012(3) -0.004(2)
C61 0.028(3) 0.034(3) 0.021(3) 0.001(2) 0.016(2) -0.002(2)
C62 0.029(3) 0.036(3) 0.025(3) 0.005(2) 0.014(2) -0.002(2)
C63 0.044(3) 0.031(3) 0.035(3) -0.002(2) 0.022(3) 0.000(2)
C64 0.035(3) 0.042(3) 0.031(3) 0.010(3) 0.017(3) -0.001(2)
C65 0.047(4) 0.063(5) 0.038(4) 0.004(3) 0.030(3) -0.020(3)
C66 0.030(3) 0.037(3) 0.028(3) -0.001(2) 0.021(2) -0.007(2)
C67 0.025(2) 0.035(3) 0.020(3) 0.002(2) 0.015(2) 0.0056(19)
C68 0.028(3) 0.057(4) 0.021(3) 0.002(2) 0.019(2) -0.004(2)
C69 0.026(3) 0.086(5) 0.021(3) 0.014(3) 0.015(3) 0.014(3)
C70 0.054(4) 0.065(4) 0.028(3) 0.004(3) 0.025(3) 0.028(3)
C71 0.054(4) 0.057(4) 0.029(3) -0.013(3) 0.024(3) 0.013(3)
C72 0.038(3) 0.039(3) 0.033(3) -0.004(2) 0.024(3) 0.003(2)
B1 0.029(3) 0.064(5) 0.051(5) -0.016(4) 0.025(4) -0.002(3)
B2 0.047(4) 0.084(6) 0.031(4) -0.010(4) 0.023(4) -0.007(4)

loop_
_geom_bond_atom_site_label_1
_geom_bond_atom_site_label_2
_geom_bond_distance
_geom_bond_site_symmetry_2
_geom_bond_publ_flag
Rh1 P1 2.2243(16) . ?
Rh1 C2 2.239(5) . ?
Rh1 P2 2.2471(14) . ?
Rh1 C1 2.258(6) . ?
Rh1 C3 2.368(6) . ?
Rh1 C6 2.387(6) . ?
Rh1 C4 2.389(6) . ?
Rh1 C5 2.397(6) . ?
Rh2 P3 2.2333(15) . ?
Rh2 P4 2.2436(13) . ?
Rh2 C13 2.255(5) . ?
Rh2 C14 2.308(6) . ?
Rh2 C18 2.377(6) . ?
Rh2 C15 2.393(6) . ?
Rh2 C17 2.398(6) . ?
Rh2 C16 2.416(6) . ?
P1 C25 1.812(7) . ?
P1 C10 1.819(6) . ?
P1 C31 1.838(6) . ?
P2 C43 1.840(6) . ?
P2 C24 1.847(5) . ?
P2 C37 1.850(6) . ?
P3 C55 1.829(6) . ?
P3 C49 1.834(7) . ?
P3 C22 1.848(6) . ?
P4 C67 1.823(5) . ?
P4 C61 1.825(6) . ?
P4 C12 1.841(5) . ?
O1 C1 1.376(7) . ?
O1 C9 1.440(7) . ?
O2 C4 1.380(6) . ?
O2 C11 1.435(6) . ?
O3 C13 1.381(6) . ?
O3 C21 1.450(8) . ?
O4 C16 1.363(7) . ?
O4 C23 1.455(7) . ?
C1 C6 1.405(9) . ?
C1 C2 1.415(8) . ?
C2 C3 1.401(8) . ?
C3 C4 1.415(7) . ?
C4 C5 1.404(8) . ?
C5 C6 1.433(8) . ?
C5 C8 1.522(8) . ?
C6 C7 1.488(8) . ?
C9 C10 1.544(9) . ?
C11 C12 1.509(7) . ?
C13 C18 1.405(8) . ?
C13 C14 1.442(8) . ?
C14 C15 1.390(8) . ?
C15 C16 1.432(8) . ?
C16 C17 1.420(8) . ?
C17 C18 1.419(8) . ?
C17 C20 1.485(8) . ?
C18 C19 1.486(8) . ?
C21 C22 1.512(9) . ?
C23 C24 1.508(8) . ?
C25 C30 1.388(10) . ?
C25 C26 1.426(11) . ?
C26 C27 1.369(12) . ?
C27 C28 1.442(17) . ?
C28 C29 1.341(15) . ?
C29 C30 1.414(11) . ?
C31 C36 1.378(9) . ?
C31 C32 1.407(8) . ?
C32 C33 1.375(10) . ?
C33 C34 1.397(12) . ?
C34 C35 1.373(9) . ?
C35 C36 1.401(9) . ?
C37 C38 1.390(9) . ?
C37 C42 1.395(9) . ?
C38 C39 1.410(10) . ?
C39 C40 1.356(13) . ?
C40 C41 1.404(15) . ?
C41 C42 1.397(12) . ?
C43 C48 1.365(10) . ?
C43 C44 1.384(9) . ?
C44 C45 1.379(10) . ?
C45 C46 1.366(15) . ?
C46 C47 1.381(15) . ?
C47 C48 1.412(10) . ?
C49 C54 1.393(10) . ?
C49 C50 1.398(10) . ?
C50 C51 1.402(10) . ?
C51 C52 1.402(14) . ?
C52 C53 1.375(12) . ?
C53 C54 1.404(10) . ?
C55 C56 1.377(10) . ?
C55 C60 1.426(8) . ?
C56 C57 1.393(9) . ?
C57 C58 1.395(13) . ?
C58 C59 1.398(14) . ?
C59 C60 1.323(10) . ?
C61 C62 1.392(8) . ?
C61 C66 1.410(8) . ?
C62 C63 1.398(9) . ?
C63 C64 1.384(10) . ?
C64 C65 1.405(11) . ?
C65 C66 1.344(9) . ?
C67 C72 1.399(8) . ?
C67 C68 1.427(8) . ?
C68 C69 1.371(9) . ?
C69 C70 1.403(11) . ?
C70 C71 1.370(12) . ?
C71 C72 1.411(9) . ?
Cl1 C73 1.66(2) . ?
Cl2 C73 1.71(3) . ?
Cl4 C74 1.939(12) . ?
Cl3 C74 1.582(11) . ?
B1 F1 1.3507 . ?
B1 F3 1.3899 . ?
B1 F4 1.3971 . ?
B1 F2 1.4071 . ?
B2 F6 1.3000 . ?
B2 F5 1.3765 . ?
B2 F8 1.3772 . ?
B2 F7 1.3858 . ?
